data_7224756
loop_
_publ_author_name
'Aitipamula, Srinivasulu'
'Wong, Annie B.H.'
'Chow, Pui Shan'
'Tan, Reginald B. H.'

_publ_section_title
;
 Novel solid forms of oxaprozin: cocrystals and an extended release
 drug-drug salt of salbutamol
;
_journal_name_full 'RSC Adv.'
_journal_paper_doi 10.1039/C6RA01802E
_journal_year 2016
_chemical_formula_moiety 'C18 H14 N O3, C6 H9 N2'
_chemical_formula_sum 'C24 H23 N3 O3'
_chemical_formula_weight 401.45
_chemical_melting_point 384.67
_chemical_name_common Oxaprozin-2-Amino-3-Picoline
_chemical_name_systematic '1:1 Salt of Oxaprozin and 2-Amino-3-Picoline'
_space_group_crystal_system triclinic
_space_group_IT_number 2
_space_group_name_Hall '-P 1'
_space_group_name_H-M_alt 'P -1'
_symmetry_space_group_name_Hall '-P 1'
_symmetry_space_group_name_H-M 'P -1'
_atom_sites_solution_hydrogens geom
_atom_sites_solution_primary direct
_atom_sites_solution_secondary difmap
_audit_creation_date 2015-05-04
_audit_creation_method
;
Olex2 1.2
(compiled 2014.03.20 svn.r2914 for OlexSys, GUI svn.r4816)
;
_audit_update_record
;
2015-05-04 deposited with the CCDC.
2016-03-28 downloaded from the CCDC.
;
_cell_angle_alpha 81.31(3)
_cell_angle_beta 85.29(3)
_cell_angle_gamma 80.23(3)
_cell_formula_units_Z 2
_cell_length_a 6.0156(12)
_cell_length_b 8.8644(18)
_cell_length_c 19.296(4)
_cell_measurement_reflns_used 3651
_cell_measurement_temperature 110.1500
_cell_measurement_theta_max 30.9468
_cell_measurement_theta_min 2.1390
_cell_volume 1000.7(4)
_computing_cell_refinement 'CrystalClear (Rigaku Inc., 2008)'
_computing_data_collection 'CrystalClear (Rigaku Inc., 2008)'
_computing_data_reduction 'CrystalClear (Rigaku Inc., 2008)'
_computing_molecular_graphics 'Olex2 (Dolomanov et al., 2009)'
_computing_publication_material 'Olex2 (Dolomanov et al., 2009)'
_computing_structure_refinement 'XL (Sheldrick, 2008)'
_computing_structure_solution
;
????
;
_diffrn_ambient_temperature 110.1500
_diffrn_detector_area_resol_mean 28.5714
_diffrn_measured_fraction_theta_full 0.980
_diffrn_measured_fraction_theta_max 0.972
_diffrn_measurement_device
;
Saturn70 (2x2 bin mode)
;
_diffrn_measurement_device_details
;
AFC12 (Right): Kappa 3 circle
;
_diffrn_measurement_device_type 'Bruker P4'
_diffrn_measurement_method dtprofit.ref
_diffrn_orient_matrix_type d*Trek
_diffrn_orient_matrix_UB_11 0.1379
_diffrn_orient_matrix_UB_12 -0.0326
_diffrn_orient_matrix_UB_13 0.0921
_diffrn_orient_matrix_UB_21 0.0243
_diffrn_orient_matrix_UB_22 -0.0643
_diffrn_orient_matrix_UB_23 -0.0929
_diffrn_orient_matrix_UB_31 0.0189
_diffrn_orient_matrix_UB_32 0.0457
_diffrn_orient_matrix_UB_33 -0.0176
_diffrn_radiation_detector CCD
_diffrn_radiation_monochromator 'Graphite Monochromator'
_diffrn_radiation_type MoK\a
_diffrn_radiation_wavelength 0.71073
_diffrn_reflns_av_R_equivalents 0.0210
_diffrn_reflns_av_unetI/netI 0.0200
_diffrn_reflns_limit_h_max 8
_diffrn_reflns_limit_h_min -7
_diffrn_reflns_limit_k_max 11
_diffrn_reflns_limit_k_min -11
_diffrn_reflns_limit_l_max 25
_diffrn_reflns_limit_l_min -25
_diffrn_reflns_number 13806
_diffrn_reflns_theta_full 25.00
_diffrn_reflns_theta_max 28.28
_diffrn_reflns_theta_min 2.14
_diffrn_source 'Sealed Tube'
_diffrn_source_current 40.0000
_diffrn_source_power 2.0000
_diffrn_source_voltage 50.0000
_exptl_absorpt_coefficient_mu 0.089
_exptl_absorpt_correction_T_max 0.962
_exptl_absorpt_correction_T_min 0.962
_exptl_absorpt_correction_type multi-scan
_exptl_crystal_colour Colorless
_exptl_crystal_density_diffrn 1.332
_exptl_crystal_density_method 'not measured'
_exptl_crystal_description Needles
_exptl_crystal_F_000 424
_exptl_crystal_recrystallization_method 'Re-crystallisation from solvent: Methanol'
_exptl_crystal_size_max 0.44
_exptl_crystal_size_mid 0.44
_exptl_crystal_size_min 0.44
_refine_diff_density_max 0.803
_refine_diff_density_min -0.389
_refine_diff_density_rms 0.064
_refine_ls_extinction_method none
_refine_ls_goodness_of_fit_ref 1.160
_refine_ls_hydrogen_treatment mixed
_refine_ls_matrix_type full
_refine_ls_number_parameters 284
_refine_ls_number_reflns 4799
_refine_ls_number_restraints 0
_refine_ls_restrained_S_all 1.160
_refine_ls_R_factor_all 0.0739
_refine_ls_R_factor_gt 0.0724
_refine_ls_shift/su_max 0.001
_refine_ls_shift/su_mean 0.000
_refine_ls_structure_factor_coef Fsqd
_refine_ls_weighting_details 'calc w=1/[\s^2^(Fo^2^)+(0.1183P)^2^+0.3675P] where P=(Fo^2^+2Fc^2^)/3'
_refine_ls_weighting_scheme calc
_refine_ls_wR_factor_gt 0.2033
_refine_ls_wR_factor_ref 0.2052
_reflns_number_gt 4652
_reflns_number_total 4799
_reflns_threshold_expression >2sigma(I)
_cod_data_source_file c6ra01802e2.cif
_cod_data_source_block OXP-2A3P
_cod_depositor_comments
;
The following automatic conversions were performed:

'_exptl_absorpt_correction_type' value 'Multi-scan' changed to
'multi-scan' according to
/usr/data/users/saulius/crontab/automatic-downloads/rss-feeds/RSC/lib/dictionaries/cif_core.dic
dictionary named 'cif_core.dic' version 2.4.2 from 2011-04-26.

Automatic conversion script
Id: cif_fix_values 4268 2015-11-12 08:31:59Z antanas 
;
_cod_original_cell_volume 1000.7(3)
_cod_database_code 7224756
_diffrn_number_total 5565
_olex2_refinement_description
;
1. Fixed Uiso
 At 1.2 times of:
  All C(H) groups, All C(H,H) groups
 At 1.5 times of:
  All C(H,H,H) groups
2.a Secondary CH2 refined with riding coordinates:
 C4(H4A,H4B), C5(H5A,H5B)
2.b Aromatic/amide H refined with riding coordinates:
 C17(H17), C12(H12), C18(H18), C14(H14), C8(H8), C10(H10), C16(H16), C11(H11),
 C15(H15), C9(H9), C21(H21), C23(H23), C22(H22)
2.c Idealised Me refined as rotating group:
 C24(H24A,H24B,H24C)
;

loop_
_space_group_symop_id
_space_group_symop_operation_xyz
1 'x, y, z'
2 '-x, -y, -z'

loop_
_atom_site_label
_atom_site_type_symbol
_atom_site_fract_x
_atom_site_fract_y
_atom_site_fract_z
_atom_site_U_iso_or_equiv
_atom_site_adp_type
_atom_site_occupancy
_atom_site_calc_flag
_atom_site_refinement_flags_posn
N1 N 0.7704(2) 0.39164(16) 0.27241(7) 0.0259(3) Uani 1 d .
O1 O 0.9662(2) 0.58539(15) 0.26080(7) 0.0335(3) Uani 1 d .
O3 O 0.2090(2) 0.66730(18) 0.45246(7) 0.0416(4) Uani 1 d .
O2 O 0.4861(2) 0.80652(18) 0.45004(7) 0.0404(3) Uani 1 d .
C17 C 1.0909(3) 0.0791(2) 0.09375(9) 0.0307(4) Uani 1 d .
H17 H 1.2214 0.0406 0.0666 0.037 Uiso 1 calc R
C13 C 0.9015(3) 0.26392(18) 0.16862(8) 0.0251(3) Uani 1 d .
C12 C 1.1405(3) 0.58151(19) 0.07623(9) 0.0289(3) Uani 1 d .
H12 H 1.0147 0.5429 0.0629 0.035 Uiso 1 calc R
C18 C 1.0934(3) 0.20529(19) 0.12883(9) 0.0278(3) Uani 1 d .
H18 H 1.2258 0.2517 0.1257 0.033 Uiso 1 calc R
C7 C 1.1766(3) 0.57431(18) 0.14745(8) 0.0265(3) Uani 1 d .
C1 C 0.8171(3) 0.5076(2) 0.30023(9) 0.0318(4) Uani 1 d .
C3 C 0.9036(3) 0.38973(19) 0.20980(8) 0.0253(3) Uani 1 d .
C14 C 0.7086(3) 0.1934(2) 0.17207(9) 0.0298(4) Uani 1 d .
H14 H 0.5769 0.2322 0.1986 0.036 Uiso 1 calc R
C8 C 1.3610(3) 0.6322(2) 0.16626(9) 0.0312(4) Uani 1 d .
H8 H 1.3860 0.6294 0.2144 0.037 Uiso 1 calc R
C4 C 0.7102(3) 0.5566(2) 0.36719(9) 0.0339(4) Uani 1 d .
H4A H 0.8142 0.6101 0.3882 0.041 Uiso 1 calc R
H4B H 0.6841 0.4640 0.4006 0.041 Uiso 1 calc R
C10 C 1.4720(3) 0.7003(2) 0.04416(10) 0.0362(4) Uani 1 d .
H10 H 1.5733 0.7426 0.0091 0.043 Uiso 1 calc R
C2 C 1.0211(3) 0.51021(19) 0.20184(8) 0.0269(3) Uani 1 d .
C16 C 0.8997(3) 0.0095(2) 0.09812(10) 0.0325(4) Uani 1 d .
H16 H 0.8992 -0.0773 0.0747 0.039 Uiso 1 calc R
C5 C 0.4856(3) 0.6646(2) 0.35588(9) 0.0352(4) Uani 1 d .
H5A H 0.3784 0.6100 0.3370 0.042 Uiso 1 calc R
H5B H 0.5098 0.7556 0.3212 0.042 Uiso 1 calc R
C11 C 1.2874(3) 0.6448(2) 0.02480(10) 0.0340(4) Uani 1 d .
H11 H 1.2613 0.6499 -0.0235 0.041 Uiso 1 calc R
C6 C 0.3857(3) 0.7181(2) 0.42543(9) 0.0351(4) Uani 1 d .
C15 C 0.7076(3) 0.0682(2) 0.13738(10) 0.0332(4) Uani 1 d .
H15 H 0.5754 0.0217 0.1402 0.040 Uiso 1 calc R
C9 C 1.5088(3) 0.6943(2) 0.11454(11) 0.0350(4) Uani 1 d .
H9 H 1.6353 0.7326 0.1276 0.042 Uiso 1 calc R
N2 N 0.0032(3) 0.21991(17) 0.43642(7) 0.0296(3) Uani 1 d .
N3 N -0.2448(3) 0.04720(19) 0.44187(8) 0.0324(3) Uani 1 d .
C19 C -0.0669(3) 0.10503(19) 0.40953(8) 0.0270(3) Uani 1 d .
C21 C 0.2324(3) 0.1203(2) 0.32047(9) 0.0319(4) Uani 1 d .
H21 H 0.3145 0.0858 0.2801 0.038 Uiso 1 calc R
C20 C 0.0502(3) 0.0526(2) 0.34811(8) 0.0285(4) Uani 1 d .
C24 C -0.0323(3) -0.0699(2) 0.31644(10) 0.0363(4) Uani 1 d .
H24A H 0.0558 -0.0862 0.2724 0.054 Uiso 1 calc GR
H24B H -0.1921 -0.0374 0.3069 0.054 Uiso 1 calc GR
H24C H -0.0147 -0.1665 0.3492 0.054 Uiso 1 calc GR
C23 C 0.1828(3) 0.2872(2) 0.40801(9) 0.0326(4) Uani 1 d .
H23 H 0.2253 0.3679 0.4287 0.039 Uiso 1 calc R
C22 C 0.3022(3) 0.2394(2) 0.34996(10) 0.0341(4) Uani 1 d .
H22 H 0.4289 0.2851 0.3300 0.041 Uiso 1 calc R
H3A H -0.318(5) 0.093(4) 0.4804(16) 0.064(8) Uiso 1 d .
H2 H -0.089(5) 0.259(3) 0.4798(16) 0.065(8) Uiso 1 d .
H3B H -0.299(5) -0.032(3) 0.4265(15) 0.054(8) Uiso 1 d .

loop_
_atom_site_aniso_label
_atom_site_aniso_U_11
_atom_site_aniso_U_22
_atom_site_aniso_U_33
_atom_site_aniso_U_23
_atom_site_aniso_U_13
_atom_site_aniso_U_12
N1 0.0243(6) 0.0310(7) 0.0223(6) -0.0082(5) 0.0021(5) -0.0018(5)
O1 0.0362(7) 0.0347(7) 0.0306(6) -0.0111(5) 0.0024(5) -0.0047(5)
O3 0.0407(7) 0.0544(9) 0.0342(7) -0.0195(6) 0.0080(6) -0.0136(6)
O2 0.0372(7) 0.0521(8) 0.0345(7) -0.0166(6) 0.0075(5) -0.0097(6)
C17 0.0327(9) 0.0282(8) 0.0311(8) -0.0092(6) 0.0015(6) -0.0019(6)
C13 0.0259(7) 0.0264(7) 0.0230(7) -0.0035(6) 0.0003(6) -0.0048(6)
C12 0.0315(8) 0.0273(8) 0.0285(8) -0.0047(6) -0.0016(6) -0.0056(6)
C18 0.0272(8) 0.0281(8) 0.0281(7) -0.0056(6) 0.0017(6) -0.0046(6)
C7 0.0277(8) 0.0234(7) 0.0278(8) -0.0044(6) -0.0010(6) -0.0022(6)
C1 0.0294(8) 0.0370(9) 0.0283(8) -0.0097(7) -0.0012(6) 0.0009(7)
C3 0.0233(7) 0.0297(8) 0.0221(7) -0.0052(6) 0.0000(5) -0.0013(6)
C14 0.0278(8) 0.0315(8) 0.0300(8) -0.0036(6) 0.0021(6) -0.0067(6)
C8 0.0326(8) 0.0287(8) 0.0335(8) -0.0059(6) -0.0049(6) -0.0057(6)
C4 0.0334(9) 0.0409(9) 0.0269(8) -0.0108(7) 0.0013(6) -0.0008(7)
C10 0.0359(9) 0.0309(8) 0.0403(9) -0.0014(7) 0.0059(7) -0.0083(7)
C2 0.0288(8) 0.0279(8) 0.0242(7) -0.0079(6) -0.0003(6) -0.0022(6)
C16 0.0384(9) 0.0266(8) 0.0346(8) -0.0090(6) -0.0019(7) -0.0076(7)
C5 0.0375(9) 0.0411(10) 0.0258(8) -0.0073(7) 0.0023(6) -0.0025(7)
C11 0.0392(9) 0.0305(8) 0.0310(8) -0.0035(6) 0.0022(7) -0.0046(7)
C6 0.0308(9) 0.0451(10) 0.0290(8) -0.0117(7) 0.0018(6) -0.0004(7)
C15 0.0326(9) 0.0321(8) 0.0366(9) -0.0054(7) -0.0009(7) -0.0103(7)
C9 0.0308(9) 0.0289(8) 0.0463(10) -0.0035(7) -0.0027(7) -0.0088(7)
N2 0.0321(7) 0.0314(7) 0.0247(6) -0.0055(5) 0.0018(5) -0.0037(6)
N3 0.0327(8) 0.0360(8) 0.0287(7) -0.0072(6) 0.0052(6) -0.0070(6)
C19 0.0269(8) 0.0286(8) 0.0239(7) -0.0033(6) -0.0010(6) -0.0008(6)
C21 0.0332(9) 0.0338(8) 0.0263(8) -0.0047(6) 0.0034(6) -0.0005(7)
C20 0.0311(8) 0.0296(8) 0.0224(7) -0.0030(6) 0.0022(6) -0.0004(6)
C24 0.0430(10) 0.0347(9) 0.0324(9) -0.0106(7) 0.0012(7) -0.0058(8)
C23 0.0329(9) 0.0358(9) 0.0300(8) -0.0055(7) -0.0011(6) -0.0077(7)
C22 0.0302(8) 0.0382(9) 0.0333(9) -0.0038(7) 0.0022(7) -0.0067(7)

loop_
_atom_type_symbol
_atom_type_description
_atom_type_scat_dispersion_real
_atom_type_scat_dispersion_imag
_atom_type_scat_source
C C 0.0033 0.0016 'International Tables Vol C Tables 4.2.6.8 and 6.1.1.4'
H H 0.0000 0.0000 'International Tables Vol C Tables 4.2.6.8 and 6.1.1.4'
N N 0.0061 0.0033 'International Tables Vol C Tables 4.2.6.8 and 6.1.1.4'
O O 0.0106 0.0060 'International Tables Vol C Tables 4.2.6.8 and 6.1.1.4'

loop_
_geom_angle_atom_site_label_1
_geom_angle_atom_site_label_2
_geom_angle_atom_site_label_3
_geom_angle
C1 N1 C3 105.34(14)
C1 O1 C2 105.31(14)
C18 C17 H17 119.7
C16 C17 H17 119.7
C16 C17 C18 120.58(16)
C18 C13 C3 121.54(15)
C14 C13 C18 118.59(15)
C14 C13 C3 119.76(14)
C7 C12 H12 119.7
C11 C12 H12 119.7
C11 C12 C7 120.51(16)
C17 C18 C13 120.28(16)
C17 C18 H18 119.9
C13 C18 H18 119.9
C12 C7 C2 120.85(15)
C8 C7 C12 119.13(16)
C8 C7 C2 120.00(15)
N1 C1 O1 113.57(15)
N1 C1 C4 124.61(17)
O1 C1 C4 121.75(17)
N1 C3 C13 118.36(14)
C2 C3 N1 108.52(14)
C2 C3 C13 133.06(14)
C13 C14 H14 119.6
C15 C14 C13 120.83(16)
C15 C14 H14 119.6
C7 C8 H8 119.9
C7 C8 C9 120.16(17)
C9 C8 H8 119.9
C1 C4 H4A 109.3
C1 C4 H4B 109.3
C1 C4 C5 111.68(15)
H4A C4 H4B 107.9
C5 C4 H4A 109.3
C5 C4 H4B 109.3
C11 C10 H10 119.9
C9 C10 H10 119.9
C9 C10 C11 120.11(17)
O1 C2 C7 117.57(14)
C3 C2 O1 107.23(14)
C3 C2 C7 135.18(15)
C17 C16 H16 120.4
C17 C16 C15 119.29(16)
C15 C16 H16 120.4
C4 C5 H5A 109.6
C4 C5 H5B 109.6
C4 C5 C6 110.15(15)
H5A C5 H5B 108.1
C6 C5 H5A 109.6
C6 C5 H5B 109.6
C12 C11 H11 120.1
C10 C11 C12 119.84(17)
C10 C11 H11 120.1
O3 C6 C5 117.23(17)
O2 C6 O3 126.05(17)
O2 C6 C5 116.72(17)
C14 C15 C16 120.43(16)
C14 C15 H15 119.8
C16 C15 H15 119.8
C8 C9 H9 119.9
C10 C9 C8 120.24(17)
C10 C9 H9 119.9
C19 N2 C23 122.91(15)
C19 N2 H2 117.4(17)
C23 N2 H2 119.7(17)
C19 N3 H3A 117.7(18)
C19 N3 H3B 121.9(18)
H3A N3 H3B 120(3)
N2 C19 C20 118.93(16)
N3 C19 N2 117.78(15)
N3 C19 C20 123.28(16)
C20 C21 H21 118.9
C20 C21 C22 122.21(16)
C22 C21 H21 118.9
C19 C20 C24 119.18(16)
C21 C20 C19 117.51(16)
C21 C20 C24 123.29(16)
C20 C24 H24A 109.5
C20 C24 H24B 109.5
C20 C24 H24C 109.5
H24A C24 H24B 109.5
H24A C24 H24C 109.5
H24B C24 H24C 109.5
N2 C23 H23 119.8
N2 C23 C22 120.35(17)
C22 C23 H23 119.8
C21 C22 H22 121.0
C23 C22 C21 118.08(17)
C23 C22 H22 121.0

loop_
_geom_bond_atom_site_label_1
_geom_bond_atom_site_label_2
_geom_bond_distance
N1 C1 1.309(2)
N1 C3 1.3946(19)
O1 C1 1.341(2)
O1 C2 1.3929(19)
O3 C6 1.267(2)
O2 C6 1.235(2)
C17 H17 0.9500
C17 C18 1.395(2)
C17 C16 1.386(3)
C13 C18 1.401(2)
C13 C3 1.466(2)
C13 C14 1.400(2)
C12 H12 0.9500
C12 C7 1.399(2)
C12 C11 1.392(2)
C18 H18 0.9500
C7 C8 1.393(2)
C7 C2 1.462(2)
C1 C4 1.487(2)
C3 C2 1.361(2)
C14 H14 0.9500
C14 C15 1.381(3)
C8 H8 0.9500
C8 C9 1.395(3)
C4 H4A 0.9900
C4 H4B 0.9900
C4 C5 1.529(3)
C10 H10 0.9500
C10 C11 1.387(3)
C10 C9 1.385(3)
C16 H16 0.9500
C16 C15 1.397(3)
C5 H5A 0.9900
C5 H5B 0.9900
C5 C6 1.533(2)
C11 H11 0.9500
C15 H15 0.9500
C9 H9 0.9500
N2 C19 1.351(2)
N2 C23 1.359(2)
N2 H2 1.04(3)
N3 C19 1.333(2)
N3 H3A 0.94(3)
N3 H3B 0.92(3)
C19 C20 1.427(2)
C21 H21 0.9500
C21 C20 1.370(2)
C21 C22 1.409(3)
C20 C24 1.494(3)
C24 H24A 0.9800
C24 H24B 0.9800
C24 H24C 0.9800
C23 H23 0.9500
C23 C22 1.363(3)
C22 H22 0.9500

loop_
_geom_torsion_atom_site_label_1
_geom_torsion_atom_site_label_2
_geom_torsion_atom_site_label_3
_geom_torsion_atom_site_label_4
_geom_torsion
N1 C1 C4 C5 -84.6(2)
N1 C3 C2 O1 1.71(18)
N1 C3 C2 C7 -176.49(18)
O1 C1 C4 C5 92.2(2)
C17 C16 C15 C14 -0.6(3)
C13 C3 C2 O1 -175.16(16)
C13 C3 C2 C7 6.6(3)
C13 C14 C15 C16 0.0(3)
C12 C7 C8 C9 -1.0(2)
C12 C7 C2 O1 -139.32(16)
C12 C7 C2 C3 38.7(3)
C18 C17 C16 C15 0.8(3)
C18 C13 C3 N1 -147.35(16)
C18 C13 C3 C2 29.3(3)
C18 C13 C14 C15 0.4(2)
C7 C12 C11 C10 0.4(3)
C7 C8 C9 C10 0.7(3)
C1 N1 C3 C13 175.47(14)
C1 N1 C3 C2 -1.94(18)
C1 O1 C2 C7 177.74(14)
C1 O1 C2 C3 -0.82(18)
C1 C4 C5 C6 -177.58(16)
C3 N1 C1 O1 1.46(19)
C3 N1 C1 C4 178.55(16)
C3 C13 C18 C17 175.92(15)
C3 C13 C14 C15 -175.78(15)
C14 C13 C18 C17 -0.2(2)
C14 C13 C3 N1 28.7(2)
C14 C13 C3 C2 -154.67(18)
C8 C7 C2 O1 39.3(2)
C8 C7 C2 C3 -142.6(2)
C4 C5 C6 O3 -110.6(2)
C4 C5 C6 O2 69.1(2)
C2 O1 C1 N1 -0.4(2)
C2 O1 C1 C4 -177.61(16)
C2 C7 C8 C9 -179.61(16)
C16 C17 C18 C13 -0.4(3)
C11 C12 C7 C8 0.4(2)
C11 C12 C7 C2 179.04(15)
C11 C10 C9 C8 0.1(3)
C9 C10 C11 C12 -0.6(3)
N2 C19 C20 C21 1.4(2)
N2 C19 C20 C24 -177.52(15)
N2 C23 C22 C21 0.6(3)
N3 C19 C20 C21 -179.19(16)
N3 C19 C20 C24 1.9(3)
C19 N2 C23 C22 -0.3(3)
C20 C21 C22 C23 0.1(3)
C23 N2 C19 N3 179.80(16)
C23 N2 C19 C20 -0.7(3)
C22 C21 C20 C19 -1.1(3)
C22 C21 C20 C24 177.76(17)
